data_7041408
loop_
_publ_author_name
'Wen, He-Rui'
'Dong, Piao-Ping'
'Liu, Sui-Jun'
'Liao, Jin-Sheng'
'Liang, Fu-Yong'
'Liu, Cai-Ming'

_publ_section_title
;
 3d-4f heterometallic trinuclear complexes derived from amine-phenol
 tripodal ligands exhibiting magnetic and luminescent properties.
;
_journal_issue 4
_journal_name_full 'Dalton transactions (Cambridge, England : 2003)'
_journal_page_first 1153
_journal_page_last 1162
_journal_paper_doi 10.1039/c6dt04027f
_journal_volume 46
_journal_year 2017
_chemical_formula_sum 'C60 H79 Cl2 Gd N8 Ni2 O21'
_chemical_formula_weight 1593.88
_chemical_name_systematic
; 
 ? 
;
_space_group_IT_number 14
_symmetry_cell_setting monoclinic
_symmetry_space_group_name_Hall '-P 2ybc'
_symmetry_space_group_name_H-M 'P 1 21/c 1'
_atom_sites_solution_hydrogens geom
_atom_sites_solution_primary direct
_atom_sites_solution_secondary difmap
_audit_creation_method SHELXL-97
_audit_update_record
;
2016-10-06 deposited with the CCDC.
2016-12-12 downloaded from the CCDC.
;
_cell_angle_alpha 90.00
_cell_angle_beta 91.552(3)
_cell_angle_gamma 90.00
_cell_formula_units_Z 4
_cell_length_a 14.4173(19)
_cell_length_b 13.936(2)
_cell_length_c 31.800(4)
_cell_measurement_reflns_used 9799
_cell_measurement_temperature 299(2)
_cell_measurement_theta_max 27.702
_cell_measurement_theta_min 2.9235
_cell_volume 6386.9(15)
_computing_structure_refinement 'SHELXL-97 (Sheldrick, 1997)'
_computing_structure_solution 'SHELXS-97 (Sheldrick, 1990)'
_diffrn_ambient_temperature 299(2)
_diffrn_measured_fraction_theta_full 0.993
_diffrn_measured_fraction_theta_max 0.993
_diffrn_measurement_device_type 'CCD area detector'
_diffrn_measurement_method 'phi and omega scans'
_diffrn_radiation_monochromator graphite
_diffrn_radiation_source 'fine-focus sealed tube'
_diffrn_radiation_type MoK\a
_diffrn_radiation_wavelength 0.71073
_diffrn_reflns_av_R_equivalents 0.1014
_diffrn_reflns_av_sigmaI/netI 0.0722
_diffrn_reflns_limit_h_max 18
_diffrn_reflns_limit_h_min -18
_diffrn_reflns_limit_k_max 18
_diffrn_reflns_limit_k_min -18
_diffrn_reflns_limit_l_max 41
_diffrn_reflns_limit_l_min -41
_diffrn_reflns_number 140573
_diffrn_reflns_theta_full 27.75
_diffrn_reflns_theta_max 27.75
_diffrn_reflns_theta_min 2.77
_exptl_absorpt_coefficient_mu 1.777
_exptl_absorpt_correction_T_max 0.7176
_exptl_absorpt_correction_T_min 0.6853
_exptl_crystal_colour green
_exptl_crystal_density_diffrn 1.658
_exptl_crystal_density_method 'not measured'
_exptl_crystal_description strip-type
_exptl_crystal_F_000 3268
_exptl_crystal_size_max 0.23
_exptl_crystal_size_mid 0.22
_exptl_crystal_size_min 0.20
_refine_diff_density_max 1.844
_refine_diff_density_min -1.309
_refine_diff_density_rms 0.174
_refine_ls_extinction_method none
_refine_ls_goodness_of_fit_ref 1.130
_refine_ls_hydrogen_treatment mixed
_refine_ls_matrix_type full
_refine_ls_number_parameters 865
_refine_ls_number_reflns 14945
_refine_ls_number_restraints 3
_refine_ls_restrained_S_all 1.133
_refine_ls_R_factor_all 0.1049
_refine_ls_R_factor_gt 0.0692
_refine_ls_shift/su_max 0.014
_refine_ls_shift/su_mean 0.000
_refine_ls_structure_factor_coef Fsqd
_refine_ls_weighting_details 'calc w=1/[\s^2^(Fo^2^)+(0.0000P)^2^+57.3240P] where P=(Fo^2^+2Fc^2^)/3'
_refine_ls_weighting_scheme calc
_refine_ls_wR_factor_gt 0.1048
_refine_ls_wR_factor_ref 0.1160
_reflns_number_gt 11308
_reflns_number_total 14945
_reflns_threshold_expression >2sigma(I)
_cod_data_source_file c6dt04027f2.cif
_cod_data_source_block a
_cod_depositor_comments
;
The following automatic conversions were performed:

'_symmetry_cell_setting' value 'Monoclinic' changed to 'monoclinic'
according to
/usr/data/users/saulius/crontab/automatic-downloads/rss-feeds/RSC/lib/dictionaries/cif_core.dic
dictionary named 'cif_core.dic' version 2.4.2 from 2011-04-26.

Automatic conversion script
Id: cif_fix_values 4268 2015-11-12 08:31:59Z antanas 

 Adding full bibliography for 7041408--7041411.cif.
;
_cod_original_cell_volume 6386.6(15)
_cod_original_sg_symbol_H-M P2(1)/c
_cod_database_code 7041408

loop_
_symmetry_equiv_pos_as_xyz
'x, y, z'
'-x, y+1/2, -z+1/2'
'-x, -y, -z'
'x, -y-1/2, z-1/2'

loop_
_atom_site_label
_atom_site_type_symbol
_atom_site_fract_x
_atom_site_fract_y
_atom_site_fract_z
_atom_site_U_iso_or_equiv
_atom_site_adp_type
_atom_site_occupancy
_atom_site_symmetry_multiplicity
_atom_site_calc_flag
_atom_site_refinement_flags
Gd1 Gd 0.255942(17) 0.88405(2) 0.106112(8) 0.00932(7) Uani 1 1 d .
Ni1 Ni 0.35234(5) 0.64585(5) 0.11084(2) 0.01151(15) Uani 1 1 d .
Ni2 Ni 0.15895(5) 0.95842(5) 0.20160(2) 0.01188(15) Uani 1 1 d .
O1 O 0.2177(3) 0.9476(3) -0.04512(13) 0.0232(10) Uani 1 1 d .
O2 O 0.3048(3) 0.8977(3) 0.02648(12) 0.0169(9) Uani 1 1 d D
H2 H 0.290(4) 0.9560(15) 0.0222(10) 0.025 Uiso 1 1 d D
O3 O 0.3797(2) 0.7851(3) 0.13061(11) 0.0121(8) Uani 1 1 d .
O4 O 0.4219(2) 0.9546(3) 0.10190(12) 0.0136(8) Uani 1 1 d .
O5 O 0.2355(2) 0.7209(3) 0.09197(12) 0.0111(8) Uani 1 1 d .
O6 O 0.1762(3) 0.6912(3) 0.01309(12) 0.0164(9) Uani 1 1 d .
O7 O 0.2805(3) 1.1088(3) 0.01242(12) 0.0199(9) Uani 1 1 d .
O8 O 0.2157(3) 1.0241(3) 0.08005(13) 0.0164(9) Uani 1 1 d .
O9 O 0.1322(2) 0.8692(3) 0.15119(11) 0.0105(8) Uani 1 1 d .
O10 O 0.0932(2) 0.8607(3) 0.07012(12) 0.0146(8) Uani 1 1 d .
O11 O 0.2826(2) 0.9626(3) 0.17041(12) 0.0125(8) Uani 1 1 d .
O12 O 0.3705(3) 1.1291(3) 0.16406(16) 0.0335(12) Uani 1 1 d .
N1 N 0.3832(3) 0.6698(3) 0.04642(15) 0.0149(10) Uani 1 1 d .
H1 H 0.3264 0.6870 0.0357 0.018 Uiso 1 1 calc R
N2 N 0.3449(3) 0.4996(3) 0.08909(15) 0.0156(10) Uani 1 1 d .
N3 N 0.4814(3) 0.6026(3) 0.13356(15) 0.0148(10) Uani 1 1 d .
H3 H 0.5225 0.6139 0.1129 0.018 Uiso 1 1 calc R
N4 N 0.2627(3) 0.5850(3) 0.16054(15) 0.0131(10) Uani 1 1 d .
H4 H 0.2912 0.5961 0.1859 0.016 Uiso 1 1 calc R
N5 N 0.1378(3) 1.0889(3) 0.16685(14) 0.0139(10) Uani 1 1 d .
H5 H 0.1941 1.0976 0.1552 0.017 Uiso 1 1 calc R
N6 N 0.1712(3) 1.0545(4) 0.25276(15) 0.0178(11) Uani 1 1 d .
N7 N 0.2316(3) 0.8617(4) 0.24618(15) 0.0186(11) Uani 1 1 d .
H7 H 0.1945 0.8098 0.2501 0.022 Uiso 1 1 calc R
N8 N 0.0256(3) 0.9382(3) 0.22267(15) 0.0151(10) Uani 1 1 d .
H8 H -0.0129 0.9793 0.2084 0.018 Uiso 1 1 calc R
C1 C 0.1603(5) 0.9641(6) -0.0821(2) 0.0369(18) Uani 1 1 d .
H1A H 0.1968 0.9923 -0.1036 0.055 Uiso 1 1 calc R
H1B H 0.1105 1.0067 -0.0754 0.055 Uiso 1 1 calc R
H1C H 0.1351 0.9041 -0.0920 0.055 Uiso 1 1 calc R
C2 C 0.2868(4) 0.8820(5) -0.04887(18) 0.0190(12) Uani 1 1 d .
C3 C 0.3130(4) 0.8382(5) -0.08612(19) 0.0232(14) Uani 1 1 d .
H3A H 0.2826 0.8540 -0.1113 0.028 Uiso 1 1 calc R
C4 C 0.3838(5) 0.7715(5) -0.0858(2) 0.0251(15) Uani 1 1 d .
H4A H 0.4012 0.7430 -0.1108 0.030 Uiso 1 1 calc R
C5 C 0.4290(5) 0.7469(5) -0.0484(2) 0.0246(14) Uani 1 1 d .
H5A H 0.4773 0.7027 -0.0487 0.029 Uiso 1 1 calc R
C6 C 0.4033(4) 0.7875(4) -0.01026(19) 0.0182(13) Uani 1 1 d .
C7 C 0.3327(4) 0.8568(4) -0.01110(18) 0.0144(12) Uani 1 1 d D
C8 C 0.4417(4) 0.7492(4) 0.03094(18) 0.0176(13) Uani 1 1 d .
H8A H 0.5044 0.7262 0.0272 0.021 Uiso 1 1 calc R
H8B H 0.4440 0.8004 0.0516 0.021 Uiso 1 1 calc R
C9 C 0.3982(5) 0.5779(5) 0.0243(2) 0.0244(14) Uani 1 1 d .
H9A H 0.4625 0.5583 0.0278 0.029 Uiso 1 1 calc R
H9B H 0.3845 0.5857 -0.0056 0.029 Uiso 1 1 calc R
C10 C 0.3347(4) 0.5018(5) 0.04248(19) 0.0218(13) Uani 1 1 d .
H10A H 0.2708 0.5159 0.0344 0.026 Uiso 1 1 calc R
H10B H 0.3502 0.4395 0.0311 0.026 Uiso 1 1 calc R
C11 C 0.4338(4) 0.4525(4) 0.10203(19) 0.0187(13) Uani 1 1 d .
H11A H 0.4761 0.4554 0.0789 0.022 Uiso 1 1 calc R
H11B H 0.4221 0.3854 0.1081 0.022 Uiso 1 1 calc R
C12 C 0.4793(4) 0.4989(4) 0.1404(2) 0.0194(13) Uani 1 1 d .
H12A H 0.4444 0.4842 0.1652 0.023 Uiso 1 1 calc R
H12B H 0.5419 0.4746 0.1445 0.023 Uiso 1 1 calc R
C13 C 0.2640(4) 0.4519(4) 0.10809(19) 0.0178(12) Uani 1 1 d .
H13A H 0.2705 0.3829 0.1057 0.021 Uiso 1 1 calc R
H13B H 0.2077 0.4707 0.0929 0.021 Uiso 1 1 calc R
C14 C 0.2564(4) 0.4792(4) 0.15444(19) 0.0167(12) Uani 1 1 d .
H14A H 0.1977 0.4563 0.1648 0.020 Uiso 1 1 calc R
H14B H 0.3059 0.4481 0.1707 0.020 Uiso 1 1 calc R
C15 C 0.5124(4) 0.6590(4) 0.17070(18) 0.0154(12) Uani 1 1 d .
H15A H 0.5663 0.6287 0.1840 0.018 Uiso 1 1 calc R
H15B H 0.4634 0.6610 0.1910 0.018 Uiso 1 1 calc R
C16 C 0.5364(4) 0.7592(4) 0.15738(18) 0.0149(12) Uani 1 1 d .
C17 C 0.6260(4) 0.7943(4) 0.16291(19) 0.0193(13) Uani 1 1 d .
H17 H 0.6710 0.7566 0.1764 0.023 Uiso 1 1 calc R
C18 C 0.6493(4) 0.8848(5) 0.14862(19) 0.0215(13) Uani 1 1 d .
H18 H 0.7094 0.9080 0.1528 0.026 Uiso 1 1 calc R
C19 C 0.5829(4) 0.9408(4) 0.12803(18) 0.0174(12) Uani 1 1 d .
H19 H 0.5982 1.0015 0.1183 0.021 Uiso 1 1 calc R
C20 C 0.4938(3) 0.9057(4) 0.12207(17) 0.0136(12) Uani 1 1 d .
C21 C 0.4683(4) 0.8149(4) 0.13681(17) 0.0133(11) Uani 1 1 d .
C22 C 0.4463(4) 1.0414(4) 0.0804(2) 0.0212(14) Uani 1 1 d .
H22A H 0.3918 1.0688 0.0673 0.032 Uiso 1 1 calc R
H22B H 0.4908 1.0272 0.0594 0.032 Uiso 1 1 calc R
H22C H 0.4727 1.0863 0.1003 0.032 Uiso 1 1 calc R
C23 C 0.1684(4) 0.6303(4) 0.16109(17) 0.0132(11) Uani 1 1 d .
H23A H 0.1745 0.6979 0.1679 0.016 Uiso 1 1 calc R
H23B H 0.1321 0.6001 0.1827 0.016 Uiso 1 1 calc R
C24 C 0.1191(3) 0.6193(4) 0.11892(17) 0.0142(11) Uani 1 1 d .
C25 C 0.0403(4) 0.5624(4) 0.1123(2) 0.0208(13) Uani 1 1 d .
H25 H 0.0123 0.5326 0.1348 0.025 Uiso 1 1 calc R
C26 C 0.0043(4) 0.5509(4) 0.0716(2) 0.0206(13) Uani 1 1 d .
H26 H -0.0495 0.5150 0.0672 0.025 Uiso 1 1 calc R
C27 C 0.0475(4) 0.5920(4) 0.03766(19) 0.0182(13) Uani 1 1 d .
H27 H 0.0239 0.5818 0.0105 0.022 Uiso 1 1 calc R
C28 C 0.1254(4) 0.6481(4) 0.04408(18) 0.0159(12) Uani 1 1 d .
C29 C 0.1599(4) 0.6653(4) 0.08513(18) 0.0134(12) Uani 1 1 d .
C30 C 0.1539(4) 0.6641(5) -0.02928(19) 0.0259(15) Uani 1 1 d .
H30A H 0.1973 0.6931 -0.0478 0.039 Uiso 1 1 calc R
H30B H 0.0923 0.6854 -0.0367 0.039 Uiso 1 1 calc R
H30C H 0.1571 0.5955 -0.0319 0.039 Uiso 1 1 calc R
C31 C 0.3136(4) 1.1519(5) -0.0251(2) 0.0298(16) Uani 1 1 d .
H31A H 0.2626 1.1614 -0.0447 0.045 Uiso 1 1 calc R
H31B H 0.3587 1.1106 -0.0374 0.045 Uiso 1 1 calc R
H31C H 0.3417 1.2127 -0.0184 0.045 Uiso 1 1 calc R
C32 C 0.2155(4) 1.1595(5) 0.03458(18) 0.0185(13) Uani 1 1 d .
C33 C 0.1842(4) 1.2507(4) 0.02428(19) 0.0201(13) Uani 1 1 d .
H33 H 0.2075 1.2827 0.0012 0.024 Uiso 1 1 calc R
C34 C 0.1175(4) 1.2941(4) 0.0489(2) 0.0233(14) Uani 1 1 d .
H34 H 0.0970 1.3558 0.0424 0.028 Uiso 1 1 calc R
C35 C 0.0816(4) 1.2458(4) 0.08277(19) 0.0200(13) Uani 1 1 d .
H35 H 0.0364 1.2752 0.0986 0.024 Uiso 1 1 calc R
C36 C 0.1122(4) 1.1534(4) 0.09361(19) 0.0166(12) Uani 1 1 d .
C37 C 0.1822(4) 1.1097(4) 0.07014(17) 0.0148(11) Uani 1 1 d .
C38 C 0.0733(4) 1.0972(4) 0.12923(18) 0.0190(13) Uani 1 1 d .
H38A H 0.0578 1.0332 0.1193 0.023 Uiso 1 1 calc R
H38B H 0.0162 1.1275 0.1378 0.023 Uiso 1 1 calc R
C39 C 0.1332(4) 1.1714(4) 0.19586(19) 0.0213(13) Uani 1 1 d .
H39A H 0.0695 1.1825 0.2036 0.026 Uiso 1 1 calc R
H39B H 0.1557 1.2288 0.1822 0.026 Uiso 1 1 calc R
C40 C 0.1928(4) 1.1497(5) 0.23493(19) 0.0220(14) Uani 1 1 d .
H40A H 0.2577 1.1517 0.2278 0.026 Uiso 1 1 calc R
H40B H 0.1826 1.1987 0.2560 0.026 Uiso 1 1 calc R
C41 C 0.0795(4) 1.0572(5) 0.27372(19) 0.0213(13) Uani 1 1 d .
H41A H 0.0431 1.1103 0.2624 0.026 Uiso 1 1 calc R
H41B H 0.0895 1.0682 0.3036 0.026 Uiso 1 1 calc R
C42 C 0.0255(4) 0.9643(5) 0.26724(18) 0.0213(14) Uani 1 1 d .
H42A H 0.0540 0.9136 0.2840 0.026 Uiso 1 1 calc R
H42B H -0.0378 0.9727 0.2762 0.026 Uiso 1 1 calc R
C43 C -0.0078(4) 0.8388(4) 0.21475(18) 0.0181(13) Uani 1 1 d .
H43A H -0.0651 0.8285 0.2294 0.022 Uiso 1 1 calc R
H43B H 0.0378 0.7935 0.2257 0.022 Uiso 1 1 calc R
C44 C -0.0244(4) 0.8214(4) 0.16827(18) 0.0128(11) Uani 1 1 d .
C45 C -0.1101(4) 0.7868(4) 0.15350(19) 0.0182(13) Uani 1 1 d .
H45 H -0.1561 0.7737 0.1726 0.022 Uiso 1 1 calc R
C46 C -0.1280(4) 0.7719(4) 0.11156(19) 0.0179(13) Uani 1 1 d .
H46 H -0.1844 0.7457 0.1025 0.021 Uiso 1 1 calc R
C47 C -0.0615(4) 0.7959(4) 0.08231(19) 0.0179(13) Uani 1 1 d .
H47 H -0.0736 0.7877 0.0537 0.022 Uiso 1 1 calc R
C48 C 0.0225(4) 0.8322(4) 0.09667(17) 0.0129(11) Uani 1 1 d .
C49 C 0.0452(3) 0.8408(4) 0.13959(17) 0.0118(11) Uani 1 1 d .
C50 C 0.0645(4) 0.8862(5) 0.02818(17) 0.0211(13) Uani 1 1 d .
H50A H 0.1161 0.9133 0.0138 0.032 Uiso 1 1 calc R
H50B H 0.0152 0.9324 0.0291 0.032 Uiso 1 1 calc R
H50C H 0.0430 0.8300 0.0134 0.032 Uiso 1 1 calc R
C51 C 0.2465(4) 1.0204(5) 0.28168(19) 0.0235(14) Uani 1 1 d .
H51A H 0.2408 1.0512 0.3088 0.028 Uiso 1 1 calc R
H51B H 0.3061 1.0383 0.2705 0.028 Uiso 1 1 calc R
C52 C 0.2432(4) 0.9118(5) 0.28735(18) 0.0239(15) Uani 1 1 d .
H52A H 0.3001 0.8903 0.3013 0.029 Uiso 1 1 calc R
H52B H 0.1919 0.8953 0.3051 0.029 Uiso 1 1 calc R
C53 C 0.3226(4) 0.8258(5) 0.23070(19) 0.0218(14) Uani 1 1 d .
H53A H 0.3502 0.7823 0.2513 0.026 Uiso 1 1 calc R
H53B H 0.3122 0.7906 0.2047 0.026 Uiso 1 1 calc R
C54 C 0.3875(4) 0.9071(5) 0.22335(19) 0.0213(14) Uani 1 1 d .
C55 C 0.4719(4) 0.9195(6) 0.2457(2) 0.0347(18) Uani 1 1 d .
H55 H 0.4921 0.8731 0.2649 0.042 Uiso 1 1 calc R
C56 C 0.5252(5) 1.0008(7) 0.2393(2) 0.043(2) Uani 1 1 d .
H56 H 0.5825 1.0068 0.2532 0.052 Uiso 1 1 calc R
C57 C 0.4941(5) 1.0732(6) 0.2126(2) 0.041(2) Uani 1 1 d .
H57 H 0.5290 1.1287 0.2096 0.050 Uiso 1 1 calc R
C58 C 0.4105(4) 1.0622(5) 0.1904(2) 0.0271(16) Uani 1 1 d .
C59 C 0.3605(4) 0.9750(4) 0.19403(18) 0.0161(12) Uani 1 1 d .
C60 C 0.4044(6) 1.2251(6) 0.1681(3) 0.061(3) Uani 1 1 d .
H60A H 0.3702 1.2662 0.1490 0.092 Uiso 1 1 calc R
H60B H 0.4690 1.2267 0.1615 0.092 Uiso 1 1 calc R
H60C H 0.3969 1.2470 0.1964 0.092 Uiso 1 1 calc R
Cl1 Cl 0.69942(11) 0.55247(12) 0.07956(5) 0.0298(4) Uani 1 1 d .
O13 O 0.6141(4) 0.5949(6) 0.0593(2) 0.081(2) Uani 1 1 d .
O14 O 0.7061(4) 0.5994(5) 0.11815(17) 0.0604(18) Uani 1 1 d .
O15 O 0.6764(6) 0.4571(4) 0.0827(2) 0.083(3) Uani 1 1 d .
O16 O 0.7694(3) 0.5723(4) 0.05126(16) 0.0367(12) Uani 1 1 d .
Cl2 Cl 0.19144(10) 0.61097(13) 0.28734(5) 0.0277(3) Uani 1 1 d .
O17 O 0.2576(4) 0.6664(5) 0.31109(19) 0.066(2) Uani 1 1 d .
O18 O 0.1209(3) 0.6725(4) 0.26953(17) 0.0425(13) Uani 1 1 d .
O19 O 0.1501(4) 0.5428(4) 0.31430(16) 0.0426(13) Uani 1 1 d .
O20 O 0.2373(5) 0.5678(5) 0.25464(17) 0.083(3) Uani 1 1 d D
O1W O 0.2792(7) 0.3623(5) 0.2478(3) 0.035(2) Uani 0.50 1 d PD
O2W O 0.1270(12) 0.833(2) 0.3677(5) 0.191(14) Uani 0.50 1 d P

loop_
_atom_site_aniso_label
_atom_site_aniso_U_11
_atom_site_aniso_U_22
_atom_site_aniso_U_33
_atom_site_aniso_U_23
_atom_site_aniso_U_13
_atom_site_aniso_U_12
Gd1 0.00716(11) 0.01050(13) 0.01035(13) -0.00036(12) 0.00103(8) 0.00059(11)
Ni1 0.0094(3) 0.0115(4) 0.0136(4) -0.0007(3) 0.0012(3) 0.0013(3)
Ni2 0.0100(3) 0.0153(4) 0.0104(4) -0.0023(3) 0.0023(3) 0.0002(3)
O1 0.025(2) 0.028(3) 0.017(2) 0.0002(19) -0.0048(18) 0.0044(19)
O2 0.021(2) 0.018(2) 0.012(2) 0.0000(17) 0.0026(16) 0.0041(18)
O3 0.0067(17) 0.018(2) 0.0110(19) -0.0024(16) 0.0000(14) 0.0005(15)
O4 0.0103(18) 0.013(2) 0.017(2) 0.0014(16) -0.0014(15) -0.0007(15)
O5 0.0077(17) 0.0084(19) 0.017(2) 0.0001(16) 0.0034(15) 0.0015(14)
O6 0.0163(19) 0.019(2) 0.014(2) -0.0013(17) -0.0038(16) -0.0045(17)
O7 0.0194(19) 0.025(2) 0.016(2) 0.0068(19) 0.0030(16) 0.0015(19)
O8 0.0131(19) 0.015(2) 0.021(2) 0.0020(17) 0.0009(16) 0.0033(16)
O9 0.0090(16) 0.011(2) 0.0110(19) -0.0029(15) 0.0005(14) -0.0005(14)
O10 0.0122(18) 0.020(2) 0.012(2) 0.0030(16) 0.0027(15) 0.0001(16)
O11 0.0079(17) 0.014(2) 0.016(2) -0.0033(16) 0.0040(15) -0.0001(15)
O12 0.042(3) 0.013(2) 0.046(3) -0.004(2) 0.020(2) -0.006(2)
N1 0.019(2) 0.011(2) 0.016(3) 0.001(2) 0.0025(19) -0.0009(19)
N2 0.019(2) 0.012(3) 0.016(3) -0.001(2) 0.003(2) 0.0015(19)
N3 0.011(2) 0.013(3) 0.020(3) -0.001(2) 0.0015(18) -0.0003(19)
N4 0.010(2) 0.012(2) 0.017(2) 0.0015(19) -0.0027(18) -0.0003(18)
N5 0.010(2) 0.017(3) 0.015(2) -0.0031(19) 0.0012(18) 0.0003(18)
N6 0.018(2) 0.023(3) 0.012(2) -0.005(2) 0.0036(19) -0.001(2)
N7 0.020(2) 0.022(3) 0.014(2) 0.000(2) 0.002(2) 0.002(2)
N8 0.013(2) 0.015(3) 0.017(3) 0.001(2) 0.0046(19) -0.0004(19)
C1 0.043(4) 0.045(5) 0.022(4) 0.002(3) -0.011(3) 0.008(4)
C2 0.021(3) 0.020(3) 0.016(3) 0.003(3) 0.004(2) -0.007(3)
C3 0.034(4) 0.027(4) 0.009(3) -0.001(3) 0.005(3) -0.010(3)
C4 0.038(4) 0.022(4) 0.016(3) -0.008(3) 0.016(3) -0.010(3)
C5 0.033(4) 0.019(3) 0.022(3) -0.002(3) 0.011(3) -0.001(3)
C6 0.020(3) 0.015(3) 0.020(3) 0.000(2) 0.005(2) -0.007(2)
C7 0.016(3) 0.012(3) 0.015(3) -0.002(2) 0.006(2) -0.004(2)
C8 0.015(3) 0.019(3) 0.019(3) -0.001(3) 0.007(2) 0.000(2)
C9 0.034(4) 0.021(3) 0.019(3) -0.002(3) 0.008(3) 0.001(3)
C10 0.028(3) 0.020(3) 0.018(3) -0.002(3) 0.004(3) 0.001(3)
C11 0.020(3) 0.011(3) 0.025(3) 0.000(2) 0.011(2) 0.004(2)
C12 0.010(3) 0.020(3) 0.028(3) 0.003(3) 0.000(2) 0.007(2)
C13 0.019(3) 0.008(3) 0.027(3) -0.003(3) 0.000(2) 0.003(2)
C14 0.017(3) 0.009(3) 0.024(3) 0.004(2) 0.005(2) -0.002(2)
C15 0.010(2) 0.020(3) 0.016(3) 0.000(2) -0.004(2) 0.006(2)
C16 0.015(3) 0.014(3) 0.015(3) 0.000(2) 0.002(2) 0.002(2)
C17 0.010(3) 0.022(3) 0.025(3) -0.004(3) -0.004(2) 0.004(2)
C18 0.009(2) 0.026(3) 0.029(3) -0.006(3) -0.002(2) -0.002(3)
C19 0.014(3) 0.016(3) 0.023(3) -0.003(2) 0.005(2) -0.003(2)
C20 0.008(2) 0.016(3) 0.016(3) -0.002(2) 0.000(2) 0.003(2)
C21 0.011(3) 0.014(3) 0.015(3) -0.003(2) 0.001(2) -0.003(2)
C22 0.012(3) 0.023(3) 0.029(4) 0.008(3) 0.000(2) -0.007(2)
C23 0.018(3) 0.008(3) 0.014(3) -0.001(2) 0.005(2) -0.003(2)
C24 0.012(2) 0.012(3) 0.018(3) -0.003(3) 0.001(2) -0.002(2)
C25 0.014(3) 0.022(3) 0.026(3) 0.000(3) 0.006(2) -0.002(2)
C26 0.012(3) 0.014(3) 0.036(4) -0.008(3) -0.006(3) -0.003(2)
C27 0.021(3) 0.019(3) 0.014(3) -0.004(2) -0.005(2) 0.000(2)
C28 0.018(3) 0.015(3) 0.014(3) -0.001(2) 0.002(2) -0.002(2)
C29 0.013(3) 0.007(3) 0.020(3) -0.005(2) 0.000(2) 0.001(2)
C30 0.030(3) 0.034(4) 0.014(3) -0.006(3) -0.003(3) -0.001(3)
C31 0.026(3) 0.038(4) 0.026(4) 0.011(3) 0.006(3) -0.002(3)
C32 0.015(3) 0.024(3) 0.016(3) 0.002(3) -0.003(2) -0.006(2)
C33 0.025(3) 0.016(3) 0.019(3) 0.006(3) -0.008(3) -0.005(2)
C34 0.025(3) 0.013(3) 0.031(4) 0.003(3) -0.018(3) 0.002(2)
C35 0.021(3) 0.017(3) 0.021(3) -0.004(3) -0.002(2) 0.003(2)
C36 0.014(3) 0.012(3) 0.023(3) -0.004(2) -0.005(2) 0.002(2)
C37 0.017(3) 0.013(3) 0.014(3) -0.002(2) -0.005(2) -0.001(2)
C38 0.014(3) 0.022(4) 0.021(3) -0.003(3) 0.003(2) 0.002(2)
C39 0.028(3) 0.015(3) 0.021(3) -0.006(3) 0.006(3) 0.003(3)
C40 0.021(3) 0.024(3) 0.022(3) -0.010(3) 0.009(3) -0.001(3)
C41 0.022(3) 0.024(4) 0.019(3) -0.004(3) 0.008(2) 0.002(3)
C42 0.019(3) 0.032(4) 0.014(3) -0.006(3) 0.009(2) 0.001(3)
C43 0.016(3) 0.025(3) 0.013(3) 0.008(3) 0.005(2) 0.002(2)
C44 0.014(3) 0.008(3) 0.017(3) 0.000(2) 0.004(2) 0.001(2)
C45 0.011(3) 0.022(3) 0.022(3) 0.005(3) 0.002(2) -0.001(2)
C46 0.008(2) 0.016(3) 0.029(3) 0.003(3) -0.001(2) -0.004(2)
C47 0.017(3) 0.015(3) 0.021(3) 0.001(2) -0.005(2) 0.001(2)
C48 0.009(2) 0.016(3) 0.014(3) 0.003(2) 0.001(2) 0.001(2)
C49 0.009(2) 0.011(3) 0.016(3) -0.005(2) 0.000(2) 0.000(2)
C50 0.016(3) 0.035(4) 0.013(3) 0.006(3) -0.002(2) 0.005(3)
C51 0.024(3) 0.036(4) 0.010(3) -0.009(3) -0.002(2) 0.004(3)
C52 0.027(3) 0.038(4) 0.006(3) -0.005(3) 0.000(2) 0.007(3)
C53 0.028(3) 0.022(3) 0.016(3) -0.001(3) -0.004(3) 0.008(3)
C54 0.016(3) 0.031(4) 0.016(3) -0.009(3) -0.002(2) 0.004(2)
C55 0.023(3) 0.061(5) 0.019(3) -0.014(3) -0.008(3) 0.012(3)
C56 0.017(3) 0.077(6) 0.035(4) -0.032(4) -0.004(3) -0.001(4)
C57 0.027(4) 0.060(5) 0.038(4) -0.035(4) 0.010(3) -0.025(4)
C58 0.021(3) 0.032(4) 0.029(4) -0.018(3) 0.011(3) -0.008(3)
C59 0.011(3) 0.025(3) 0.013(3) -0.007(2) 0.000(2) 0.003(2)
C60 0.069(6) 0.021(4) 0.097(8) -0.004(5) 0.034(6) -0.015(4)
Cl1 0.0285(8) 0.0293(9) 0.0323(9) -0.0095(7) 0.0131(7) -0.0074(7)
O13 0.039(3) 0.145(8) 0.058(4) 0.015(5) 0.007(3) 0.028(4)
O14 0.080(4) 0.071(5) 0.031(3) -0.015(3) 0.014(3) -0.033(4)
O15 0.136(7) 0.034(4) 0.082(5) -0.013(3) 0.061(5) -0.033(4)
O16 0.031(3) 0.041(3) 0.039(3) 0.008(2) 0.013(2) 0.002(2)
Cl2 0.0268(7) 0.0351(9) 0.0210(8) 0.0097(7) -0.0030(6) -0.0022(7)
O17 0.073(4) 0.070(5) 0.052(4) 0.023(3) -0.036(3) -0.039(4)
O18 0.038(3) 0.039(3) 0.050(3) 0.013(3) -0.016(2) 0.006(2)
O19 0.043(3) 0.043(3) 0.041(3) 0.019(3) -0.003(2) -0.008(3)
O20 0.085(5) 0.143(7) 0.022(3) 0.010(4) 0.011(3) 0.064(5)
O1W 0.061(7) 0.019(5) 0.024(5) -0.001(4) -0.015(5) -0.017(5)
O2W 0.075(11) 0.44(4) 0.054(10) 0.082(18) 0.033(9) -0.023(18)

loop_
_atom_type_symbol
_atom_type_description
_atom_type_scat_dispersion_real
_atom_type_scat_dispersion_imag
_atom_type_scat_source
C C 0.0033 0.0016 'International Tables Vol C Tables 4.2.6.8 and 6.1.1.4'
H H 0.0000 0.0000 'International Tables Vol C Tables 4.2.6.8 and 6.1.1.4'
N N 0.0061 0.0033 'International Tables Vol C Tables 4.2.6.8 and 6.1.1.4'
O O 0.0106 0.0060 'International Tables Vol C Tables 4.2.6.8 and 6.1.1.4'
Cl Cl 0.1484 0.1585 'International Tables Vol C Tables 4.2.6.8 and 6.1.1.4'
Ni Ni 0.3393 1.1124 'International Tables Vol C Tables 4.2.6.8 and 6.1.1.4'
Gd Gd -0.1653 3.9035 'International Tables Vol C Tables 4.2.6.8 and 6.1.1.4'

loop_
_geom_angle_atom_site_label_1
_geom_angle_atom_site_label_2
_geom_angle_atom_site_label_3
_geom_angle
O8 Gd1 O9 96.47(13)
O8 Gd1 O5 139.77(14)
O9 Gd1 O5 86.40(12)
O8 Gd1 O11 87.09(14)
O9 Gd1 O11 67.32(12)
O5 Gd1 O11 129.82(13)
O8 Gd1 O3 146.23(13)
O9 Gd1 O3 109.18(12)
O5 Gd1 O3 65.59(12)
O11 Gd1 O3 83.14(13)
O8 Gd1 O4 82.99(13)
O9 Gd1 O4 142.09(12)
O5 Gd1 O4 118.09(12)
O11 Gd1 O4 74.80(12)
O3 Gd1 O4 63.26(12)
O8 Gd1 O10 73.68(13)
O9 Gd1 O10 64.09(12)
O5 Gd1 O10 71.70(12)
O11 Gd1 O10 124.55(12)
O3 Gd1 O10 137.18(12)
O4 Gd1 O10 147.84(12)
O8 Gd1 O2 69.49(14)
O9 Gd1 O2 145.26(12)
O5 Gd1 O2 85.50(13)
O11 Gd1 O2 139.28(13)
O3 Gd1 O2 97.96(12)
O4 Gd1 O2 69.78(12)
O10 Gd1 O2 81.30(12)
O8 Gd1 Ni2 87.52(10)
O9 Gd1 Ni2 33.79(9)
O5 Gd1 Ni2 113.61(9)
O11 Gd1 Ni2 34.10(8)
O3 Gd1 Ni2 101.55(9)
O4 Gd1 Ni2 108.69(9)
O10 Gd1 Ni2 92.38(8)
O2 Gd1 Ni2 157.02(9)
O5 Ni1 N3 166.33(17)
O5 Ni1 O3 76.13(14)
N3 Ni1 O3 90.29(16)
O5 Ni1 N1 80.26(16)
N3 Ni1 N1 99.91(18)
O3 Ni1 N1 95.84(16)
O5 Ni1 N2 110.73(16)
N3 Ni1 N2 82.70(18)
O3 Ni1 N2 171.84(16)
N1 Ni1 N2 81.35(18)
O5 Ni1 N4 85.09(15)
N3 Ni1 N4 100.06(17)
O3 Ni1 N4 104.44(16)
N1 Ni1 N4 151.32(18)
N2 Ni1 N4 81.00(17)
O9 Ni2 O11 77.80(14)
O9 Ni2 N8 90.81(16)
O11 Ni2 N8 168.56(17)
O9 Ni2 N6 173.84(16)
O11 Ni2 N6 107.26(17)
N8 Ni2 N6 84.04(18)
O9 Ni2 N5 95.16(16)
O11 Ni2 N5 80.85(16)
N8 Ni2 N5 99.30(18)
N6 Ni2 N5 82.38(19)
O9 Ni2 N7 101.97(17)
O11 Ni2 N7 85.66(16)
N8 Ni2 N7 97.95(19)
N6 Ni2 N7 82.15(19)
N5 Ni2 N7 155.43(18)
O9 Ni2 Gd1 39.00(10)
O11 Ni2 Gd1 39.50(10)
N8 Ni2 Gd1 129.08(13)
N6 Ni2 Gd1 145.26(13)
N5 Ni2 Gd1 81.95(12)
N7 Ni2 Gd1 100.44(12)
C2 O1 C1 116.3(5)
C7 O2 Gd1 151.6(3)
C7 O2 H2 109(2)
Gd1 O2 H2 99(2)
C21 O3 Ni1 120.2(3)
C21 O3 Gd1 124.7(3)
Ni1 O3 Gd1 108.02(15)
C20 O4 C22 116.4(4)
C20 O4 Gd1 118.0(3)
C22 O4 Gd1 125.6(3)
C29 O5 Ni1 113.9(3)
C29 O5 Gd1 133.4(3)
Ni1 O5 Gd1 109.92(15)
C28 O6 C30 116.6(4)
C32 O7 C31 117.1(5)
C37 O8 Gd1 170.0(4)
C49 O9 Ni2 122.7(3)
C49 O9 Gd1 125.2(3)
Ni2 O9 Gd1 107.21(15)
C48 O10 C50 115.9(4)
C48 O10 Gd1 115.6(3)
C50 O10 Gd1 127.8(3)
C59 O11 Ni2 117.0(3)
C59 O11 Gd1 131.5(3)
Ni2 O11 Gd1 106.40(15)
C58 O12 C60 116.4(6)
C9 N1 C8 113.3(4)
C9 N1 Ni1 111.0(3)
C8 N1 Ni1 124.8(4)
C9 N1 H1 101.1
C8 N1 H1 101.1
Ni1 N1 H1 101.1
C13 N2 C10 111.0(5)
C13 N2 C11 111.7(4)
C10 N2 C11 110.3(4)
C13 N2 Ni1 109.0(3)
C10 N2 Ni1 107.6(4)
C11 N2 Ni1 107.1(3)
C12 N3 C15 114.5(5)
C12 N3 Ni1 108.5(3)
C15 N3 Ni1 112.0(3)
C12 N3 H3 107.2
C15 N3 H3 107.2
Ni1 N3 H3 107.2
C14 N4 C23 111.5(4)
C14 N4 Ni1 108.5(3)
C23 N4 Ni1 113.0(3)
C14 N4 H4 107.9
C23 N4 H4 107.9
Ni1 N4 H4 107.9
C39 N5 C38 113.6(4)
C39 N5 Ni2 110.3(3)
C38 N5 Ni2 123.5(4)
C39 N5 H5 101.9
C38 N5 H5 101.9
Ni2 N5 H5 101.9
C40 N6 C51 111.6(5)
C40 N6 C41 110.2(5)
C51 N6 C41 111.9(5)
C40 N6 Ni2 106.7(3)
C51 N6 Ni2 108.6(4)
C41 N6 Ni2 107.6(4)
C52 N7 C53 111.5(5)
C52 N7 Ni2 108.6(4)
C53 N7 Ni2 113.5(3)
C52 N7 H7 107.7
C53 N7 H7 107.7
Ni2 N7 H7 107.7
C42 N8 C43 112.8(5)
C42 N8 Ni2 107.7(3)
C43 N8 Ni2 111.8(3)
C42 N8 H8 108.1
C43 N8 H8 108.1
Ni2 N8 H8 108.1
O1 C1 H1A 109.5
O1 C1 H1B 109.5
H1A C1 H1B 109.5
O1 C1 H1C 109.5
H1A C1 H1C 109.5
H1B C1 H1C 109.5
O1 C2 C3 125.8(5)
O1 C2 C7 115.1(5)
C3 C2 C7 119.1(6)
C4 C3 C2 120.4(6)
C4 C3 H3A 119.8
C2 C3 H3A 119.8
C3 C4 C5 120.3(6)
C3 C4 H4A 119.8
C5 C4 H4A 119.8
C4 C5 C6 121.1(6)
C4 C5 H5A 119.5
C6 C5 H5A 119.5
C5 C6 C7 118.1(6)
C5 C6 C8 120.8(6)
C7 C6 C8 120.7(5)
O2 C7 C2 119.5(5)
O2 C7 C6 119.5(5)
C2 C7 C6 121.0(5)
N1 C8 C6 110.8(5)
N1 C8 H8A 109.5
C6 C8 H8A 109.5
N1 C8 H8B 109.5
C6 C8 H8B 109.5
H8A C8 H8B 108.1
N1 C9 C10 108.9(5)
N1 C9 H9A 109.9
C10 C9 H9A 109.9
N1 C9 H9B 109.9
C10 C9 H9B 109.9
H9A C9 H9B 108.3
N2 C10 C9 110.4(5)
N2 C10 H10A 109.6
C9 C10 H10A 109.6
N2 C10 H10B 109.6
C9 C10 H10B 109.6
H10A C10 H10B 108.1
N2 C11 C12 112.7(5)
N2 C11 H11A 109.1
C12 C11 H11A 109.1
N2 C11 H11B 109.1
C12 C11 H11B 109.1
H11A C11 H11B 107.8
N3 C12 C11 108.3(5)
N3 C12 H12A 110.0
C11 C12 H12A 110.0
N3 C12 H12B 110.0
C11 C12 H12B 110.0
H12A C12 H12B 108.4
N2 C13 C14 111.0(5)
N2 C13 H13A 109.4
C14 C13 H13A 109.4
N2 C13 H13B 109.4
C14 C13 H13B 109.4
H13A C13 H13B 108.0
N4 C14 C13 111.5(5)
N4 C14 H14A 109.3
C13 C14 H14A 109.3
N4 C14 H14B 109.3
C13 C14 H14B 109.3
H14A C14 H14B 108.0
N3 C15 C16 109.6(5)
N3 C15 H15A 109.7
C16 C15 H15A 109.7
N3 C15 H15B 109.7
C16 C15 H15B 109.7
H15A C15 H15B 108.2
C17 C16 C21 120.2(5)
C17 C16 C15 120.8(5)
C21 C16 C15 118.9(5)
C18 C17 C16 120.8(5)
C18 C17 H17 119.6
C16 C17 H17 119.6
C19 C18 C17 119.8(5)
C19 C18 H18 120.1
C17 C18 H18 120.1
C20 C19 C18 119.6(6)
C20 C19 H19 120.2
C18 C19 H19 120.2
O4 C20 C19 124.8(5)
O4 C20 C21 113.6(4)
C19 C20 C21 121.6(5)
O3 C21 C16 123.1(5)
O3 C21 C20 118.9(5)
C16 C21 C20 118.0(5)
O4 C22 H22A 109.5
O4 C22 H22B 109.5
H22A C22 H22B 109.5
O4 C22 H22C 109.5
H22A C22 H22C 109.5
H22B C22 H22C 109.5
N4 C23 C24 110.7(4)
N4 C23 H23A 109.5
C24 C23 H23A 109.5
N4 C23 H23B 109.5
C24 C23 H23B 109.5
H23A C23 H23B 108.1
C29 C24 C25 120.2(5)
C29 C24 C23 116.1(5)
C25 C24 C23 123.6(5)
C26 C25 C24 119.3(6)
C26 C25 H25 120.4
C24 C25 H25 120.4
C27 C26 C25 120.9(5)
C27 C26 H26 119.6
C25 C26 H26 119.6
C28 C27 C26 120.0(5)
C28 C27 H27 120.0
C26 C27 H27 120.0
C27 C28 O6 125.9(5)
C27 C28 C29 120.0(5)
O6 C28 C29 114.1(5)
O5 C29 C24 119.7(5)
O5 C29 C28 120.7(5)
C24 C29 C28 119.4(5)
O6 C30 H30A 109.5
O6 C30 H30B 109.5
H30A C30 H30B 109.5
O6 C30 H30C 109.5
H30A C30 H30C 109.5
H30B C30 H30C 109.5
O7 C31 H31A 109.5
O7 C31 H31B 109.5
H31A C31 H31B 109.5
O7 C31 H31C 109.5
H31A C31 H31C 109.5
H31B C31 H31C 109.5
C33 C32 O7 124.8(5)
C33 C32 C37 121.5(6)
O7 C32 C37 113.8(5)
C32 C33 C34 119.4(6)
C32 C33 H33 120.3
C34 C33 H33 120.3
C35 C34 C33 120.3(6)
C35 C34 H34 119.8
C33 C34 H34 119.8
C34 C35 C36 121.1(6)
C34 C35 H35 119.4
C36 C35 H35 119.4
C35 C36 C37 119.5(6)
C35 C36 C38 123.0(5)
C37 C36 C38 117.5(5)
O8 C37 C36 121.7(5)
O8 C37 C32 120.1(5)
C36 C37 C32 118.1(5)
C36 C38 N5 114.0(5)
C36 C38 H38A 108.8
N5 C38 H38A 108.8
C36 C38 H38B 108.8
N5 C38 H38B 108.8
H38A C38 H38B 107.7
N5 C39 C40 108.7(5)
N5 C39 H39A 109.9
C40 C39 H39A 109.9
N5 C39 H39B 109.9
C40 C39 H39B 109.9
H39A C39 H39B 108.3
N6 C40 C39 111.8(5)
N6 C40 H40A 109.3
C39 C40 H40A 109.3
N6 C40 H40B 109.3
C39 C40 H40B 109.3
H40A C40 H40B 107.9
N6 C41 C42 111.9(5)
N6 C41 H41A 109.2
C42 C41 H41A 109.2
N6 C41 H41B 109.2
C42 C41 H41B 109.2
H41A C41 H41B 107.9
N8 C42 C41 109.2(5)
N8 C42 H42A 109.8
C41 C42 H42A 109.8
N8 C42 H42B 109.8
C41 C42 H42B 109.8
H42A C42 H42B 108.3
N8 C43 C44 111.0(5)
N8 C43 H43A 109.4
C44 C43 H43A 109.4
N8 C43 H43B 109.4
C44 C43 H43B 109.4
H43A C43 H43B 108.0
C45 C44 C49 119.4(5)
C45 C44 C43 120.0(5)
C49 C44 C43 120.6(5)
C46 C45 C44 121.5(5)
C46 C45 H45 119.2
C44 C45 H45 119.2
C45 C46 C47 119.9(5)
C45 C46 H46 120.0
C47 C46 H46 120.0
C48 C47 C46 118.7(6)
C48 C47 H47 120.6
C46 C47 H47 120.6
C47 C48 O10 123.5(5)
C47 C48 C49 122.3(5)
O10 C48 C49 114.2(4)
O9 C49 C48 118.7(5)
O9 C49 C44 123.6(5)
C48 C49 C44 117.7(5)
O10 C50 H50A 109.5
O10 C50 H50B 109.5
H50A C50 H50B 109.5
O10 C50 H50C 109.5
H50A C50 H50C 109.5
H50B C50 H50C 109.5
N6 C51 C52 111.5(5)
N6 C51 H51A 109.3
C52 C51 H51A 109.3
N6 C51 H51B 109.3
C52 C51 H51B 109.3
H51A C51 H51B 108.0
N7 C52 C51 111.4(5)
N7 C52 H52A 109.3
C51 C52 H52A 109.3
N7 C52 H52B 109.3
C51 C52 H52B 109.3
H52A C52 H52B 108.0
C54 C53 N7 110.9(5)
C54 C53 H53A 109.5
N7 C53 H53A 109.5
C54 C53 H53B 109.5
N7 C53 H53B 109.5
H53A C53 H53B 108.0
C59 C54 C55 118.9(6)
C59 C54 C53 117.4(5)
C55 C54 C53 123.6(6)
C56 C55 C54 120.2(7)
C56 C55 H55 119.9
C54 C55 H55 119.9
C57 C56 C55 120.9(6)
C57 C56 H56 119.6
C55 C56 H56 119.6
C56 C57 C58 119.6(7)
C56 C57 H57 120.2
C58 C57 H57 120.2
O12 C58 C57 125.5(7)
O12 C58 C59 115.1(5)
C57 C58 C59 119.3(7)
O11 C59 C54 120.4(5)
O11 C59 C58 118.9(6)
C54 C59 C58 120.5(5)
O12 C60 H60A 109.5
O12 C60 H60B 109.5
H60A C60 H60B 109.5
O12 C60 H60C 109.5
H60A C60 H60C 109.5
H60B C60 H60C 109.5
O15 Cl1 O14 113.6(4)
O15 Cl1 O16 114.8(4)
O14 Cl1 O16 116.2(3)
O15 Cl1 O13 102.5(5)
O14 Cl1 O13 103.3(4)
O16 Cl1 O13 104.1(3)
O20 Cl2 O19 112.3(4)
O20 Cl2 O17 107.9(5)
O19 Cl2 O17 109.1(3)
O20 Cl2 O18 108.1(3)
O19 Cl2 O18 109.4(3)
O17 Cl2 O18 110.0(4)

loop_
_geom_bond_atom_site_label_1
_geom_bond_atom_site_label_2
_geom_bond_distance
Gd1 O8 2.193(4)
Gd1 O9 2.327(3)
Gd1 O5 2.334(4)
Gd1 O11 2.342(4)
Gd1 O3 2.370(4)
Gd1 O4 2.594(4)
Gd1 O10 2.603(4)
Gd1 O2 2.654(4)
Gd1 Ni2 3.5326(8)
Ni1 O5 2.059(4)
Ni1 N3 2.068(4)
Ni1 O3 2.075(4)
Ni1 N1 2.134(5)
Ni1 N2 2.154(5)
Ni1 N4 2.236(5)
Ni2 O9 2.057(4)
Ni2 O11 2.065(3)
Ni2 N8 2.073(4)
Ni2 N6 2.111(5)
Ni2 N5 2.145(5)
Ni2 N7 2.202(5)
O1 C2 1.360(7)
O1 C1 1.438(7)
O2 C7 1.394(7)
O2 H2 0.847(10)
O3 C21 1.352(6)
O4 C20 1.383(6)
O4 C22 1.438(7)
O5 C29 1.351(6)
O6 C28 1.381(7)
O6 C30 1.428(7)
O7 C32 1.383(7)
O7 C31 1.430(7)
O8 C37 1.322(7)
O9 C49 1.357(6)
O10 C48 1.398(6)
O10 C50 1.430(6)
O11 C59 1.344(6)
O12 C58 1.372(9)
O12 C60 1.429(9)
N1 C9 1.480(7)
N1 C8 1.483(7)
N1 H1 0.9100
N2 C13 1.485(7)
N2 C10 1.486(7)
N2 C11 1.488(7)
N3 C12 1.461(7)
N3 C15 1.478(7)
N3 H3 0.9100
N4 C14 1.490(7)
N4 C23 1.498(7)
N4 H4 0.9100
N5 C39 1.477(7)
N5 C38 1.500(7)
N5 H5 0.9100
N6 C40 1.479(8)
N6 C51 1.482(7)
N6 C41 1.498(7)
N7 C52 1.489(7)
N7 C53 1.498(7)
N7 H7 0.9100
N8 C42 1.463(7)
N8 C43 1.485(8)
N8 H8 0.9100
C1 H1A 0.9600
C1 H1B 0.9600
C1 H1C 0.9600
C2 C3 1.394(8)
C2 C7 1.400(8)
C3 C4 1.380(9)
C3 H3A 0.9300
C4 C5 1.381(9)
C4 H4A 0.9300
C5 C6 1.399(8)
C5 H5A 0.9300
C6 C7 1.402(8)
C6 C8 1.506(8)
C8 H8A 0.9700
C8 H8B 0.9700
C9 C10 1.525(8)
C9 H9A 0.9700
C9 H9B 0.9700
C10 H10A 0.9700
C10 H10B 0.9700
C11 C12 1.514(8)
C11 H11A 0.9700
C11 H11B 0.9700
C12 H12A 0.9700
C12 H12B 0.9700
C13 C14 1.529(8)
C13 H13A 0.9700
C13 H13B 0.9700
C14 H14A 0.9700
C14 H14B 0.9700
C15 C16 1.503(8)
C15 H15A 0.9700
C15 H15B 0.9700
C16 C17 1.388(8)
C16 C21 1.400(8)
C17 C18 1.386(9)
C17 H17 0.9300
C18 C19 1.385(8)
C18 H18 0.9300
C19 C20 1.383(7)
C19 H19 0.9300
C20 C21 1.402(8)
C22 H22A 0.9600
C22 H22B 0.9600
C22 H22C 0.9600
C23 C24 1.509(7)
C23 H23A 0.9700
C23 H23B 0.9700
C24 C29 1.395(8)
C24 C25 1.397(8)
C25 C26 1.389(9)
C25 H25 0.9300
C26 C27 1.385(9)
C26 H26 0.9300
C27 C28 1.380(8)
C27 H27 0.9300
C28 C29 1.405(8)
C30 H30A 0.9600
C30 H30B 0.9600
C30 H30C 0.9600
C31 H31A 0.9600
C31 H31B 0.9600
C31 H31C 0.9600
C32 C33 1.384(8)
C32 C37 1.421(8)
C33 C34 1.394(9)
C33 H33 0.9300
C34 C35 1.383(9)
C34 H34 0.9300
C35 C36 1.401(8)
C35 H35 0.9300
C36 C37 1.410(8)
C36 C38 1.499(8)
C38 H38A 0.9700
C38 H38B 0.9700
C39 C40 1.522(9)
C39 H39A 0.9700
C39 H39B 0.9700
C40 H40A 0.9700
C40 H40B 0.9700
C41 C42 1.521(9)
C41 H41A 0.9700
C41 H41B 0.9700
C42 H42A 0.9700
C42 H42B 0.9700
C43 C44 1.510(8)
C43 H43A 0.9700
C43 H43B 0.9700
C44 C45 1.396(8)
C44 C49 1.401(7)
C45 C46 1.367(8)
C45 H45 0.9300
C46 C47 1.395(8)
C46 H46 0.9300
C47 C48 1.378(8)
C47 H47 0.9300
C48 C49 1.400(8)
C50 H50A 0.9600
C50 H50B 0.9600
C50 H50C 0.9600
C51 C52 1.525(9)
C51 H51A 0.9700
C51 H51B 0.9700
C52 H52A 0.9700
C52 H52B 0.9700
C53 C54 1.491(9)
C53 H53A 0.9700
C53 H53B 0.9700
C54 C59 1.378(9)
C54 C55 1.403(8)
C55 C56 1.387(11)
C55 H55 0.9300
C56 C57 1.385(12)
C56 H56 0.9300
C57 C58 1.388(9)
C57 H57 0.9300
C58 C59 1.419(9)
C60 H60A 0.9600
C60 H60B 0.9600
C60 H60C 0.9600
Cl1 O15 1.375(6)
Cl1 O14 1.392(5)
Cl1 O16 1.397(5)
Cl1 O13 1.496(6)
Cl2 O20 1.385(6)
Cl2 O19 1.421(5)
Cl2 O17 1.427(6)
Cl2 O18 1.435(5)

loop_
_geom_torsion_atom_site_label_1
_geom_torsion_atom_site_label_2
_geom_torsion_atom_site_label_3
_geom_torsion_atom_site_label_4
_geom_torsion
O8 Gd1 Ni2 O9 105.51(19)
O5 Gd1 Ni2 O9 -39.08(19)
O11 Gd1 Ni2 O9 -166.0(2)
O3 Gd1 Ni2 O9 -107.31(18)
O4 Gd1 Ni2 O9 -172.74(18)
O10 Gd1 Ni2 O9 31.96(18)
O2 Gd1 Ni2 O9 105.1(3)
O8 Gd1 Ni2 O11 -88.5(2)
O9 Gd1 Ni2 O11 166.0(2)
O5 Gd1 Ni2 O11 126.95(19)
O3 Gd1 Ni2 O11 58.72(19)
O4 Gd1 Ni2 O11 -6.71(19)
O10 Gd1 Ni2 O11 -162.01(19)
O2 Gd1 Ni2 O11 -88.8(3)
O8 Gd1 Ni2 N8 92.4(2)
O9 Gd1 Ni2 N8 -13.1(2)
O5 Gd1 Ni2 N8 -52.2(2)
O11 Gd1 Ni2 N8 -179.2(2)
O3 Gd1 Ni2 N8 -120.4(2)
O4 Gd1 Ni2 N8 174.1(2)
O10 Gd1 Ni2 N8 18.8(2)
O2 Gd1 Ni2 N8 92.0(3)
O8 Gd1 Ni2 N6 -67.1(3)
O9 Gd1 Ni2 N6 -172.6(3)
O5 Gd1 Ni2 N6 148.4(3)
O11 Gd1 Ni2 N6 21.4(3)
O3 Gd1 Ni2 N6 80.1(3)
O4 Gd1 Ni2 N6 14.7(3)
O10 Gd1 Ni2 N6 -140.6(3)
O2 Gd1 Ni2 N6 -67.4(3)
O8 Gd1 Ni2 N5 -3.10(16)
O9 Gd1 Ni2 N5 -108.6(2)
O5 Gd1 Ni2 N5 -147.69(15)
O11 Gd1 Ni2 N5 85.4(2)
O3 Gd1 Ni2 N5 144.09(15)
O4 Gd1 Ni2 N5 78.65(15)
O10 Gd1 Ni2 N5 -76.64(15)
O2 Gd1 Ni2 N5 -3.5(3)
O8 Gd1 Ni2 N7 -158.32(17)
O9 Gd1 Ni2 N7 96.2(2)
O5 Gd1 Ni2 N7 57.09(16)
O11 Gd1 Ni2 N7 -69.9(2)
O3 Gd1 Ni2 N7 -11.13(16)
O4 Gd1 Ni2 N7 -76.57(16)
O10 Gd1 Ni2 N7 128.14(16)
O2 Gd1 Ni2 N7 -158.7(3)
O8 Gd1 O2 C7 -163.7(7)
O9 Gd1 O2 C7 -92.8(7)
O5 Gd1 O2 C7 -15.8(7)
O11 Gd1 O2 C7 137.5(7)
O3 Gd1 O2 C7 48.8(7)
O4 Gd1 O2 C7 106.4(7)
O10 Gd1 O2 C7 -87.9(7)
Ni2 Gd1 O2 C7 -163.2(6)
O5 Ni1 O3 C21 -156.4(4)
N3 Ni1 O3 C21 22.0(4)
N1 Ni1 O3 C21 -77.9(4)
N2 Ni1 O3 C21 -8.6(14)
N4 Ni1 O3 C21 122.5(4)
O5 Ni1 O3 Gd1 -4.60(15)
N3 Ni1 O3 Gd1 173.83(18)
N1 Ni1 O3 Gd1 73.84(18)
N2 Ni1 O3 Gd1 143.2(11)
N4 Ni1 O3 Gd1 -85.71(18)
O8 Gd1 O3 C21 8.5(5)
O9 Gd1 O3 C21 -128.8(4)
O5 Gd1 O3 C21 154.5(4)
O11 Gd1 O3 C21 -65.8(4)
O4 Gd1 O3 C21 10.6(4)
O10 Gd1 O3 C21 158.9(3)
O2 Gd1 O3 C21 73.2(4)
Ni2 Gd1 O3 C21 -94.6(4)
O8 Gd1 O3 Ni1 -141.7(2)
O9 Gd1 O3 Ni1 80.97(17)
O5 Gd1 O3 Ni1 4.32(14)
O11 Gd1 O3 Ni1 144.04(17)
O4 Gd1 O3 Ni1 -139.55(19)
O10 Gd1 O3 Ni1 8.8(3)
O2 Gd1 O3 Ni1 -77.02(16)
Ni2 Gd1 O3 Ni1 115.18(13)
O8 Gd1 O4 C20 168.4(4)
O9 Gd1 O4 C20 76.9(4)
O5 Gd1 O4 C20 -47.9(4)
O11 Gd1 O4 C20 79.5(4)
O3 Gd1 O4 C20 -10.4(3)
O10 Gd1 O4 C20 -148.2(3)
O2 Gd1 O4 C20 -120.9(4)
Ni2 Gd1 O4 C20 83.4(3)
O8 Gd1 O4 C22 -11.1(4)
O9 Gd1 O4 C22 -102.7(4)
O5 Gd1 O4 C22 132.6(4)
O11 Gd1 O4 C22 -100.0(4)
O3 Gd1 O4 C22 170.1(4)
O10 Gd1 O4 C22 32.2(5)
O2 Gd1 O4 C22 59.5(4)
Ni2 Gd1 O4 C22 -96.1(4)
N3 Ni1 O5 C29 -165.8(7)
O3 Ni1 O5 C29 -159.1(4)
N1 Ni1 O5 C29 102.3(4)
N2 Ni1 O5 C29 25.5(4)
N4 Ni1 O5 C29 -52.9(4)
N3 Ni1 O5 Gd1 -1.9(8)
O3 Ni1 O5 Gd1 4.72(15)
N1 Ni1 O5 Gd1 -93.83(18)
N2 Ni1 O5 Gd1 -170.64(17)
N4 Ni1 O5 Gd1 110.92(18)
O8 Gd1 O5 C29 -53.6(5)
O9 Gd1 O5 C29 42.2(5)
O11 Gd1 O5 C29 98.4(5)
O3 Gd1 O5 C29 155.1(5)
O4 Gd1 O5 C29 -168.2(4)
O10 Gd1 O5 C29 -21.7(4)
O2 Gd1 O5 C29 -104.0(5)
Ni2 Gd1 O5 C29 62.7(5)
O8 Gd1 O5 Ni1 146.88(17)
O9 Gd1 O5 Ni1 -117.36(17)
O11 Gd1 O5 Ni1 -61.1(2)
O3 Gd1 O5 Ni1 -4.41(14)
O4 Gd1 O5 Ni1 32.2(2)
O10 Gd1 O5 Ni1 178.77(19)
O2 Gd1 O5 Ni1 96.45(16)
Ni2 Gd1 O5 Ni1 -96.79(14)
O9 Gd1 O8 C37 18(2)
O5 Gd1 O8 C37 110(2)
O11 Gd1 O8 C37 -49(2)
O3 Gd1 O8 C37 -122(2)
O4 Gd1 O8 C37 -124(2)
O10 Gd1 O8 C37 78(2)
O2 Gd1 O8 C37 165(2)
Ni2 Gd1 O8 C37 -15(2)
O11 Ni2 O9 C49 -165.4(4)
N8 Ni2 O9 C49 13.5(4)
N6 Ni2 O9 C49 -19.8(18)
N5 Ni2 O9 C49 -85.9(4)
N7 Ni2 O9 C49 111.8(4)
Gd1 Ni2 O9 C49 -156.4(5)
O11 Ni2 O9 Gd1 -9.04(15)
N8 Ni2 O9 Gd1 169.84(18)
N6 Ni2 O9 Gd1 136.6(16)
N5 Ni2 O9 Gd1 70.43(17)
N7 Ni2 O9 Gd1 -91.86(18)
O8 Gd1 O9 C49 79.9(4)
O5 Gd1 O9 C49 -59.8(4)
O11 Gd1 O9 C49 164.0(4)
O3 Gd1 O9 C49 -122.4(4)
O4 Gd1 O9 C49 166.8(3)
O10 Gd1 O9 C49 11.6(4)
O2 Gd1 O9 C49 17.0(5)
Ni2 Gd1 O9 C49 155.6(5)
O8 Gd1 O9 Ni2 -75.66(17)
O5 Gd1 O9 Ni2 144.63(16)
O11 Gd1 O9 Ni2 8.44(14)
O3 Gd1 O9 Ni2 82.04(17)
O4 Gd1 O9 Ni2 11.2(3)
O10 Gd1 O9 Ni2 -144.0(2)
O2 Gd1 O9 Ni2 -138.59(18)
O8 Gd1 O10 C48 -118.5(4)
O9 Gd1 O10 C48 -12.7(3)
O5 Gd1 O10 C48 82.3(3)
O11 Gd1 O10 C48 -44.0(4)
O3 Gd1 O10 C48 78.0(4)
O4 Gd1 O10 C48 -163.8(3)
O2 Gd1 O10 C48 170.4(4)
Ni2 Gd1 O10 C48 -31.8(3)
O8 Gd1 O10 C50 51.9(4)
O9 Gd1 O10 C50 157.7(5)
O5 Gd1 O10 C50 -107.3(5)
O11 Gd1 O10 C50 126.4(4)
O3 Gd1 O10 C50 -111.6(4)
O4 Gd1 O10 C50 6.6(6)
O2 Gd1 O10 C50 -19.2(4)
Ni2 Gd1 O10 C50 138.6(4)
O9 Ni2 O11 C59 -148.8(4)
N8 Ni2 O11 C59 -154.4(8)
N6 Ni2 O11 C59 34.9(4)
N5 Ni2 O11 C59 113.9(4)
N7 Ni2 O11 C59 -45.5(4)
Gd1 Ni2 O11 C59 -157.7(5)
O9 Ni2 O11 Gd1 8.94(15)
N8 Ni2 O11 Gd1 3.3(10)
N6 Ni2 O11 Gd1 -167.42(18)
N5 Ni2 O11 Gd1 -88.41(18)
N7 Ni2 O11 Gd1 112.19(19)
O8 Gd1 O11 C59 -116.9(5)
O9 Gd1 O11 C59 144.8(5)
O5 Gd1 O11 C59 80.7(5)
O3 Gd1 O11 C59 30.7(5)
O4 Gd1 O11 C59 -33.4(5)
O10 Gd1 O11 C59 175.2(4)
O2 Gd1 O11 C59 -63.6(5)
Ni2 Gd1 O11 C59 153.2(6)
O8 Gd1 O11 Ni2 89.89(17)
O9 Gd1 O11 Ni2 -8.37(14)
O5 Gd1 O11 Ni2 -72.5(2)
O3 Gd1 O11 Ni2 -122.50(17)
O4 Gd1 O11 Ni2 173.41(19)
O10 Gd1 O11 Ni2 22.0(2)
O2 Gd1 O11 Ni2 143.25(15)
O5 Ni1 N1 C9 -122.2(4)
N3 Ni1 N1 C9 71.6(4)
O3 Ni1 N1 C9 163.0(4)
N2 Ni1 N1 C9 -9.3(4)
N4 Ni1 N1 C9 -61.9(6)
O5 Ni1 N1 C8 96.3(4)
N3 Ni1 N1 C8 -69.8(4)
O3 Ni1 N1 C8 21.5(4)
N2 Ni1 N1 C8 -150.8(4)
N4 Ni1 N1 C8 156.6(4)
O5 Ni1 N2 C13 -62.0(4)
N3 Ni1 N2 C13 120.6(4)
O3 Ni1 N2 C13 151.6(11)
N1 Ni1 N2 C13 -138.1(4)
N4 Ni1 N2 C13 19.2(4)
O5 Ni1 N2 C10 58.4(4)
N3 Ni1 N2 C10 -118.9(4)
O3 Ni1 N2 C10 -88.0(12)
N1 Ni1 N2 C10 -17.7(4)
N4 Ni1 N2 C10 139.6(4)
O5 Ni1 N2 C11 177.0(3)
N3 Ni1 N2 C11 -0.4(3)
O3 Ni1 N2 C11 30.5(14)
N1 Ni1 N2 C11 100.9(4)
N4 Ni1 N2 C11 -101.8(4)
O5 Ni1 N3 C12 165.1(6)
O3 Ni1 N3 C12 158.7(4)
N1 Ni1 N3 C12 -105.4(4)
N2 Ni1 N3 C12 -25.5(4)
N4 Ni1 N3 C12 53.9(4)
O5 Ni1 N3 C15 37.8(9)
O3 Ni1 N3 C15 31.3(4)
N1 Ni1 N3 C15 127.3(4)
N2 Ni1 N3 C15 -152.9(4)
N4 Ni1 N3 C15 -73.4(4)
O5 Ni1 N4 C14 118.2(4)
N3 Ni1 N4 C14 -74.6(4)
O3 Ni1 N4 C14 -167.5(3)
N1 Ni1 N4 C14 58.9(5)
N2 Ni1 N4 C14 6.3(3)
O5 Ni1 N4 C23 -6.0(3)
N3 Ni1 N4 C23 161.2(3)
O3 Ni1 N4 C23 68.3(4)
N1 Ni1 N4 C23 -65.3(5)
N2 Ni1 N4 C23 -117.9(4)
O9 Ni2 N5 C39 168.6(3)
O11 Ni2 N5 C39 -114.7(4)
N8 Ni2 N5 C39 76.9(4)
N6 Ni2 N5 C39 -5.7(4)
N7 Ni2 N5 C39 -57.1(6)
Gd1 Ni2 N5 C39 -154.6(4)
O9 Ni2 N5 C38 29.3(4)
O11 Ni2 N5 C38 106.1(4)
N8 Ni2 N5 C38 -62.3(4)
N6 Ni2 N5 C38 -145.0(4)
N7 Ni2 N5 C38 163.6(4)
Gd1 Ni2 N5 C38 66.1(4)
O9 Ni2 N6 C40 -87.0(17)
O11 Ni2 N6 C40 57.7(4)
N8 Ni2 N6 C40 -120.4(4)
N5 Ni2 N6 C40 -20.2(4)
N7 Ni2 N6 C40 140.7(4)
Gd1 Ni2 N6 C40 43.7(5)
O9 Ni2 N6 C51 152.6(15)
O11 Ni2 N6 C51 -62.7(4)
N8 Ni2 N6 C51 119.2(4)
N5 Ni2 N6 C51 -140.6(4)
N7 Ni2 N6 C51 20.3(4)
Gd1 Ni2 N6 C51 -76.7(5)
O9 Ni2 N6 C41 31.2(18)
O11 Ni2 N6 C41 176.0(4)
N8 Ni2 N6 C41 -2.2(4)
N5 Ni2 N6 C41 98.1(4)
N7 Ni2 N6 C41 -101.1(4)
Gd1 Ni2 N6 C41 161.9(3)
O9 Ni2 N7 C52 -171.3(4)
O11 Ni2 N7 C52 112.1(4)
N8 Ni2 N7 C52 -78.8(4)
N6 Ni2 N7 C52 4.0(4)
N5 Ni2 N7 C52 55.4(6)
Gd1 Ni2 N7 C52 148.9(3)
O9 Ni2 N7 C53 64.0(4)
O11 Ni2 N7 C53 -12.5(4)
N8 Ni2 N7 C53 156.6(4)
N6 Ni2 N7 C53 -120.6(4)
N5 Ni2 N7 C53 -69.2(6)
Gd1 Ni2 N7 C53 24.3(4)
O9 Ni2 N8 C42 160.2(4)
O11 Ni2 N8 C42 165.7(8)
N6 Ni2 N8 C42 -23.2(4)
N5 Ni2 N8 C42 -104.5(4)
N7 Ni2 N8 C42 57.9(4)
Gd1 Ni2 N8 C42 168.4(3)
O9 Ni2 N8 C43 35.7(4)
O11 Ni2 N8 C43 41.2(11)
N6 Ni2 N8 C43 -147.7(4)
N5 Ni2 N8 C43 131.1(4)
N7 Ni2 N8 C43 -66.5(4)
Gd1 Ni2 N8 C43 43.9(4)
C1 O1 C2 C3 7.8(9)
C1 O1 C2 C7 -170.9(5)
O1 C2 C3 C4 -179.2(6)
C7 C2 C3 C4 -0.5(9)
C2 C3 C4 C5 0.5(9)
C3 C4 C5 C6 1.1(9)
C4 C5 C6 C7 -2.5(9)
C4 C5 C6 C8 170.0(6)
Gd1 O2 C7 C2 131.0(6)
Gd1 O2 C7 C6 -45.8(9)
O1 C2 C7 O2 1.1(8)
C3 C2 C7 O2 -177.8(5)
O1 C2 C7 C6 177.9(5)
C3 C2 C7 C6 -1.0(9)
C5 C6 C7 O2 179.3(5)
C8 C6 C7 O2 6.7(8)
C5 C6 C7 C2 2.5(8)
C8 C6 C7 C2 -170.1(5)
C9 N1 C8 C6 77.1(6)
Ni1 N1 C8 C6 -142.2(4)
C5 C6 C8 N1 -88.0(6)
C7 C6 C8 N1 84.3(6)
C8 N1 C9 C10 -179.8(5)
Ni1 N1 C9 C10 34.1(6)
C13 N2 C10 C9 160.9(5)
C11 N2 C10 C9 -74.8(6)
Ni1 N2 C10 C9 41.7(5)
N1 C9 C10 N2 -51.0(7)
C13 N2 C11 C12 -93.3(6)
C10 N2 C11 C12 142.8(5)
Ni1 N2 C11 C12 26.0(5)
C15 N3 C12 C11 172.1(4)
Ni1 N3 C12 C11 46.2(5)
N2 C11 C12 N3 -48.8(6)
C10 N2 C13 C14 -160.3(5)
C11 N2 C13 C14 76.2(6)
Ni1 N2 C13 C14 -41.9(5)
C23 N4 C14 C13 94.7(5)
Ni1 N4 C14 C13 -30.4(5)
N2 C13 C14 N4 49.3(6)
C12 N3 C15 C16 164.8(4)
Ni1 N3 C15 C16 -71.1(5)
N3 C15 C16 C17 -117.8(6)
N3 C15 C16 C21 58.2(6)
C21 C16 C17 C18 0.6(9)
C15 C16 C17 C18 176.6(5)
C16 C17 C18 C19 -0.9(9)
C17 C18 C19 C20 0.2(9)
C22 O4 C20 C19 9.6(8)
Gd1 O4 C20 C19 -170.0(4)
C22 O4 C20 C21 -170.8(5)
Gd1 O4 C20 C21 9.6(6)
C18 C19 C20 O4 -179.7(5)
C18 C19 C20 C21 0.7(9)
Ni1 O3 C21 C16 -43.4(7)
Gd1 O3 C21 C16 169.7(4)
Ni1 O3 C21 C20 136.6(4)
Gd1 O3 C21 C20 -10.3(7)
C17 C16 C21 O3 -179.6(5)
C15 C16 C21 O3 4.3(8)
C17 C16 C21 C20 0.3(8)
C15 C16 C21 C20 -175.7(5)
O4 C20 C21 O3 -0.6(7)
C19 C20 C21 O3 179.0(5)
O4 C20 C21 C16 179.4(5)
C19 C20 C21 C16 -1.0(8)
C14 N4 C23 C24 -64.8(6)
Ni1 N4 C23 C24 57.7(5)
N4 C23 C24 C29 -63.6(6)
N4 C23 C24 C25 112.5(6)
C29 C24 C25 C26 1.2(9)
C23 C24 C25 C26 -174.8(5)
C24 C25 C26 C27 2.4(9)
C25 C26 C27 C28 -2.3(9)
C26 C27 C28 O6 178.3(5)
C26 C27 C28 C29 -1.4(9)
C30 O6 C28 C27 -9.4(8)
C30 O6 C28 C29 170.2(5)
Ni1 O5 C29 C24 67.8(6)
Gd1 O5 C29 C24 -91.1(6)
Ni1 O5 C29 C28 -108.1(5)
Gd1 O5 C29 C28 93.0(6)
C25 C24 C29 O5 179.3(5)
C23 C24 C29 O5 -4.4(8)
C25 C24 C29 C28 -4.7(8)
C23 C24 C29 C28 171.5(5)
C27 C28 C29 O5 -179.2(5)
O6 C28 C29 O5 1.1(8)
C27 C28 C29 C24 4.9(8)
O6 C28 C29 C24 -174.8(5)
C31 O7 C32 C33 -3.7(8)
C31 O7 C32 C37 176.7(5)
O7 C32 C33 C34 179.3(5)
C37 C32 C33 C34 -1.1(9)
C32 C33 C34 C35 -1.2(9)
C33 C34 C35 C36 1.0(9)
C34 C35 C36 C37 1.4(9)
C34 C35 C36 C38 -178.0(5)
Gd1 O8 C37 C36 -5(2)
Gd1 O8 C37 C32 175.7(17)
C35 C36 C37 O8 177.6(5)
C38 C36 C37 O8 -2.9(8)
C35 C36 C37 C32 -3.6(8)
C38 C36 C37 C32 175.9(5)
C33 C32 C37 O8 -177.7(5)
O7 C32 C37 O8 2.0(7)
C33 C32 C37 C36 3.5(8)
O7 C32 C37 C36 -176.9(5)
C35 C36 C38 N5 -107.5(6)
C37 C36 C38 N5 73.0(7)
C39 N5 C38 C36 84.9(6)
Ni2 N5 C38 C36 -137.0(4)
C38 N5 C39 C40 173.5(5)
Ni2 N5 C39 C40 29.9(5)
C51 N6 C40 C39 162.1(5)
C41 N6 C40 C39 -72.9(6)
Ni2 N6 C40 C39 43.6(5)
N5 C39 C40 N6 -50.0(6)
C40 N6 C41 C42 142.9(5)
C51 N6 C41 C42 -92.3(6)
Ni2 N6 C41 C42 26.9(6)
C43 N8 C42 C41 167.8(5)
Ni2 N8 C42 C41 44.0(5)
N6 C41 C42 N8 -48.3(7)
C42 N8 C43 C44 168.9(5)
Ni2 N8 C43 C44 -69.5(5)
N8 C43 C44 C45 -126.4(5)
N8 C43 C44 C49 52.8(7)
C49 C44 C45 C46 -0.3(9)
C43 C44 C45 C46 178.9(5)
C44 C45 C46 C47 -3.3(9)
C45 C46 C47 C48 1.8(9)
C46 C47 C48 O10 -178.4(5)
C46 C47 C48 C49 3.5(9)
C50 O10 C48 C47 23.5(8)
Gd1 O10 C48 C47 -165.0(4)
C50 O10 C48 C49 -158.3(5)
Gd1 O10 C48 C49 13.3(6)
Ni2 O9 C49 C48 142.6(4)
Gd1 O9 C49 C48 -9.4(7)
Ni2 O9 C49 C44 -36.1(7)
Gd1 O9 C49 C44 171.9(4)
C47 C48 C49 O9 174.3(5)
O10 C48 C49 O9 -4.0(7)
C47 C48 C49 C44 -7.0(8)
O10 C48 C49 C44 174.7(5)
C45 C44 C49 O9 -176.0(5)
C43 C44 C49 O9 4.8(8)
C45 C44 C49 C48 5.3(8)
C43 C44 C49 C48 -173.9(5)
C40 N6 C51 C52 -159.1(5)
C41 N6 C51 C52 76.9(6)
Ni2 N6 C51 C52 -41.8(5)
C53 N7 C52 C51 98.4(6)
Ni2 N7 C52 C51 -27.3(6)
N6 C51 C52 N7 47.0(7)
C52 N7 C53 C54 -62.2(6)
Ni2 N7 C53 C54 60.8(5)
N7 C53 C54 C59 -60.8(7)
N7 C53 C54 C55 116.6(6)
C59 C54 C55 C56 2.3(9)
C53 C54 C55 C56 -175.1(6)
C54 C55 C56 C57 3.4(10)
C55 C56 C57 C58 -3.0(10)
C60 O12 C58 C57 -16.9(9)
C60 O12 C58 C59 163.9(6)
C56 C57 C58 O12 177.9(6)
C56 C57 C58 C59 -2.9(10)
Ni2 O11 C59 C54 63.5(6)
Gd1 O11 C59 C54 -87.4(6)
Ni2 O11 C59 C58 -111.9(5)
Gd1 O11 C59 C58 97.2(6)
C55 C54 C59 O11 176.3(5)
C53 C54 C59 O11 -6.1(8)
C55 C54 C59 C58 -8.3(9)
C53 C54 C59 C58 169.2(5)
O12 C58 C59 O11 3.4(8)
C57 C58 C59 O11 -175.8(5)
O12 C58 C59 C54 -172.0(5)
C57 C58 C59 C54 8.7(9)
